data_4344586
loop_
_publ_author_name
'Serrano, \'Angel L'
'Casado, Miguel A.'
'Ciriano, Miguel A.'
'de Bruin, Bas'
'L\'opez, Jos\'e A'
'Tejel, Cristina'

_publ_section_title
;
 Nucleophilicity and P-C Bond Formation Reactions of a Terminal
 Phosphanido Iridium Complex.
;
_journal_issue 2
_journal_name_full 'Inorganic chemistry'
_journal_page_first 828
_journal_page_last 839
_journal_paper_doi 10.1021/acs.inorgchem.5b02301
_journal_volume 55
_journal_year 2016
_chemical_formula_moiety 'C41 H40 B Ir N4 O5 P2, C7 H8'
_chemical_formula_sum 'C48 H48 B Ir N4 O5 P2'
_chemical_formula_weight 1025.85
_chemical_name_systematic
;
 ?
;
_space_group_crystal_system triclinic
_space_group_IT_number 2
_space_group_name_Hall '-P 1'
_space_group_name_H-M_alt 'P -1'
_symmetry_space_group_name_Hall '-P 1'
_symmetry_space_group_name_H-M 'P -1'
_atom_sites_solution_hydrogens mixed
_atom_sites_solution_primary direct
_atom_sites_solution_secondary difmap
_audit_creation_method SHELXL-2013
_cell_angle_alpha 83.494(2)
_cell_angle_beta 80.166(2)
_cell_angle_gamma 89.682(2)
_cell_formula_units_Z 2
_cell_length_a 10.6388(14)
_cell_length_b 12.1439(16)
_cell_length_c 17.158(2)
_cell_measurement_reflns_used 6732
_cell_measurement_temperature 100(2)
_cell_measurement_theta_max 27.52
_cell_measurement_theta_min 2.42
_cell_volume 2169.9(5)
_computing_cell_refinement 'SAINT+ v. 7.66A (Bruker AXS)'
_computing_data_collection 'APEX2 v. 2009-7.0 (Bruker AXS)'
_computing_data_reduction 'SAINT+ v. 7.66A (Bruker AXS)'
_computing_molecular_graphics
;
ORTEP3 for Windows - L. J. Farrugia, 
J. Appl. Crystallogr. 1997, 30, 565.
;
_computing_structure_refinement 'SHELXL-2013 (Sheldrick, 2013)'
_computing_structure_solution 'SHELXS-2013 (Sheldrick, 2013)'
_diffrn_ambient_temperature 100(2)
_diffrn_detector_area_resol_mean 8.26
_diffrn_measured_fraction_theta_full 0.991
_diffrn_measured_fraction_theta_max 0.987
_diffrn_measurement_device_type 'Bruker SMART APEX CCD system'
_diffrn_measurement_method '\w rotations with narrow frames'
_diffrn_radiation_monochromator graphite
_diffrn_radiation_type MoK\a
_diffrn_radiation_wavelength 0.71073
_diffrn_reflns_av_R_equivalents 0.0342
_diffrn_reflns_av_unetI/netI 0.0543
_diffrn_reflns_laue_measured_fraction_full 0.991
_diffrn_reflns_laue_measured_fraction_max 0.987
_diffrn_reflns_limit_h_max 13
_diffrn_reflns_limit_h_min -13
_diffrn_reflns_limit_k_max 14
_diffrn_reflns_limit_k_min -14
_diffrn_reflns_limit_l_max 21
_diffrn_reflns_limit_l_min -21
_diffrn_reflns_number 17345
_diffrn_reflns_point_group_measured_fraction_full 0.991
_diffrn_reflns_point_group_measured_fraction_max 0.987
_diffrn_reflns_theta_full 25.242
_diffrn_reflns_theta_max 25.999
_diffrn_reflns_theta_min 1.688
_diffrn_source 'normal-focus sealed tube'
_exptl_absorpt_coefficient_mu 3.203
_exptl_absorpt_correction_T_max 0.7351
_exptl_absorpt_correction_T_min 0.5596
_exptl_absorpt_correction_type multi-scan
_exptl_absorpt_process_details
; 
  SADABS-2008/1: Area-Detector Absorption Correction. Bruker-AXS 
;
_exptl_crystal_colour yellow-orange
_exptl_crystal_density_diffrn 1.570
_exptl_crystal_description plate
_exptl_crystal_F_000 1032
_exptl_crystal_size_max 0.360
_exptl_crystal_size_mid 0.110
_exptl_crystal_size_min 0.030
_refine_diff_density_max 1.389
_refine_diff_density_min -1.117
_refine_diff_density_rms 0.124
_refine_ls_extinction_method none
_refine_ls_goodness_of_fit_ref 1.085
_refine_ls_hydrogen_treatment mixed
_refine_ls_matrix_type full
_refine_ls_number_parameters 557
_refine_ls_number_reflns 8410
_refine_ls_number_restraints 1
_refine_ls_restrained_S_all 1.085
_refine_ls_R_factor_all 0.0474
_refine_ls_R_factor_gt 0.0366
_refine_ls_shift/su_max 0.001
_refine_ls_shift/su_mean 0.000
_refine_ls_structure_factor_coef Fsqd
_refine_ls_weighting_details 'w=1/[\s^2^(Fo^2^)+(0.0324P)^2^+3.1032P] where P=(Fo^2^+2Fc^2^)/3'
_refine_ls_weighting_scheme calc
_refine_ls_wR_factor_gt 0.0785
_refine_ls_wR_factor_ref 0.0823
_reflns_Friedel_coverage 0.000
_reflns_number_gt 7283
_reflns_number_total 8410
_reflns_threshold_expression 'I > 2\s(I)'
_cod_data_source_file ic5b02301_si_002.cif
_cod_data_source_block ctb139as
_cod_database_code 4344586
_shelx_space_group_comment
;
The symmetry employed for this shelxl refinement is uniquely defined
by the following loop, which should always be used as a source of
symmetry information in preference to the above space-group names.
They are only intended as comments.
;
_shelx_estimated_absorpt_t_min 0.392
_shelx_estimated_absorpt_t_max 0.910
_shelxl_version_number 2013-4

loop_
_space_group_symop_operation_xyz
'x, y, z'
'-x, -y, -z'

loop_
_atom_site_label
_atom_site_type_symbol
_atom_site_fract_x
_atom_site_fract_y
_atom_site_fract_z
_atom_site_U_iso_or_equiv
_atom_site_adp_type
_atom_site_occupancy
_atom_site_site_symmetry_order
_atom_site_calc_flag
_atom_site_refinement_flags_posn
_atom_site_refinement_flags_adp
Ir Ir 0.80419(2) 0.30095(2) 0.23745(2) 0.01696(6) Uani 1 1 d D .
H0 H 0.713(4) 0.205(3) 0.284(3) 0.035(15) Uiso 1 1 d D .
P1 P 0.66590(11) 0.44997(10) 0.25875(8) 0.0195(3) Uani 1 1 d . .
P2 P 0.93118(11) 0.15075(10) 0.22462(7) 0.0189(3) Uani 1 1 d . .
O1 O 0.6925(4) 0.3147(3) 0.0919(2) 0.0421(11) Uani 1 1 d . .
O2 O 0.6063(3) 0.0705(3) 0.0722(2) 0.0313(9) Uani 1 1 d . .
O3 O 0.7717(3) 0.1382(3) -0.0205(2) 0.0315(9) Uani 1 1 d . .
O4 O 0.9954(3) -0.0790(3) 0.1647(2) 0.0301(8) Uani 1 1 d . .
O5 O 0.8630(3) -0.0698(3) 0.0756(2) 0.0275(8) Uani 1 1 d . .
N1 N 0.8622(4) 0.3377(3) 0.3457(2) 0.0206(9) Uani 1 1 d . .
N2 N 0.9166(4) 0.4359(3) 0.3520(2) 0.0196(9) Uani 1 1 d . .
N3 N 0.9437(3) 0.4202(3) 0.1747(2) 0.0165(8) Uani 1 1 d . .
N4 N 0.9758(4) 0.5122(3) 0.2053(2) 0.0176(8) Uani 1 1 d . .
C1 C 0.8614(5) 0.2736(4) 0.4145(3) 0.0247(11) Uani 1 1 d . .
H1 H 0.8278 0.2002 0.4264 0.030 Uiso 1 1 calc R U
C2 C 0.9170(5) 0.3305(4) 0.4659(3) 0.0312(12) Uani 1 1 d . .
H2 H 0.9295 0.3049 0.5184 0.037 Uiso 1 1 calc R U
C3 C 0.9498(5) 0.4317(5) 0.4240(3) 0.0292(12) Uani 1 1 d . .
H3 H 0.9901 0.4903 0.4431 0.035 Uiso 1 1 calc R U
C4 C 1.0109(4) 0.4245(4) 0.1017(3) 0.0197(10) Uani 1 1 d . .
H4 H 1.0087 0.3694 0.0669 0.024 Uiso 1 1 calc R U
C5 C 1.0853(4) 0.5217(4) 0.0832(3) 0.0221(11) Uani 1 1 d . .
H5 H 1.1413 0.5457 0.0350 0.026 Uiso 1 1 calc R U
C6 C 1.0588(4) 0.5744(4) 0.1509(3) 0.0229(11) Uani 1 1 d . .
H6 H 1.0938 0.6438 0.1578 0.028 Uiso 1 1 calc R U
C7 C 0.6002(4) 0.5180(4) 0.1752(3) 0.0211(10) Uani 1 1 d . .
C8 C 0.4696(4) 0.5310(4) 0.1748(3) 0.0254(11) Uani 1 1 d . .
H8 H 0.4095 0.5050 0.2207 0.030 Uiso 1 1 calc R U
C9 C 0.4281(5) 0.5819(4) 0.1076(3) 0.0328(13) Uani 1 1 d . .
H9 H 0.3391 0.5892 0.1077 0.039 Uiso 1 1 calc R U
C10 C 0.5117(5) 0.6218(4) 0.0413(3) 0.0308(13) Uani 1 1 d . .
H10 H 0.4813 0.6574 -0.0039 0.037 Uiso 1 1 calc R U
C11 C 0.6425(5) 0.6097(4) 0.0404(3) 0.0290(12) Uani 1 1 d . .
H11 H 0.7015 0.6368 -0.0057 0.035 Uiso 1 1 calc R U
C12 C 0.6863(5) 0.5585(4) 0.1065(3) 0.0227(11) Uani 1 1 d . .
H12 H 0.7755 0.5505 0.1056 0.027 Uiso 1 1 calc R U
C13 C 0.5285(5) 0.4231(4) 0.3388(3) 0.0228(11) Uani 1 1 d . .
C14 C 0.4874(5) 0.3187(5) 0.3689(3) 0.0340(13) Uani 1 1 d . .
H14 H 0.5309 0.2572 0.3477 0.041 Uiso 1 1 calc R U
C15 C 0.3836(6) 0.2998(5) 0.4298(4) 0.0442(16) Uani 1 1 d . .
H15 H 0.3558 0.2260 0.4490 0.053 Uiso 1 1 calc R U
C16 C 0.3209(5) 0.3865(5) 0.4623(3) 0.0380(14) Uani 1 1 d . .
H16 H 0.2508 0.3733 0.5048 0.046 Uiso 1 1 calc R U
C17 C 0.3600(6) 0.4923(6) 0.4331(4) 0.056(2) Uani 1 1 d . .
H17 H 0.3168 0.5530 0.4553 0.067 Uiso 1 1 calc R U
C18 C 0.4641(6) 0.5119(6) 0.3702(4) 0.0508(18) Uani 1 1 d . .
H18 H 0.4901 0.5856 0.3495 0.061 Uiso 1 1 calc R U
C19 C 0.7557(4) 0.5620(4) 0.2888(3) 0.0224(11) Uani 1 1 d . .
H19A H 0.7476 0.6300 0.2525 0.027 Uiso 1 1 calc R U
H19B H 0.7150 0.5764 0.3429 0.027 Uiso 1 1 calc R U
C20 C 0.9737(5) 0.6477(4) 0.3146(3) 0.0222(11) Uani 1 1 d . .
H20A H 0.9560 0.7132 0.2784 0.027 Uiso 1 1 calc R U
H20B H 0.9311 0.6596 0.3689 0.027 Uiso 1 1 calc R U
C21 C 1.1155(5) 0.6453(5) 0.3142(3) 0.0270(12) Uani 1 1 d . .
H21 H 1.1511 0.5766 0.3310 0.032 Uiso 1 1 calc R U
C22 C 1.1935(6) 0.7311(5) 0.2924(3) 0.0369(14) Uani 1 1 d . .
H22A H 1.1614 0.8012 0.2753 0.044 Uiso 1 1 calc R U
H22B H 1.2820 0.7230 0.2939 0.044 Uiso 1 1 calc R U
C23 C 0.7497(4) 0.2600(4) 0.1394(3) 0.0246(11) Uani 1 1 d . .
C24 C 0.9174(4) 0.0437(4) 0.3086(3) 0.0191(10) Uani 1 1 d . .
C25 C 1.0208(5) 0.0102(4) 0.3447(3) 0.0258(11) Uani 1 1 d . .
H25 H 1.1029 0.0416 0.3237 0.031 Uiso 1 1 calc R U
C26 C 1.0057(5) -0.0684(4) 0.4108(3) 0.0292(12) Uani 1 1 d . .
H26 H 1.0773 -0.0904 0.4348 0.035 Uiso 1 1 calc R U
C27 C 0.8882(5) -0.1146(5) 0.4417(3) 0.0317(13) Uani 1 1 d . .
H27 H 0.8777 -0.1674 0.4878 0.038 Uiso 1 1 calc R U
C28 C 0.7845(5) -0.0837(5) 0.4053(3) 0.0314(13) Uani 1 1 d . .
H28 H 0.7033 -0.1173 0.4254 0.038 Uiso 1 1 calc R U
C29 C 0.7991(5) -0.0043(4) 0.3399(3) 0.0261(11) Uani 1 1 d . .
H29 H 0.7271 0.0177 0.3162 0.031 Uiso 1 1 calc R U
C30 C 1.1012(4) 0.1811(4) 0.1976(3) 0.0197(10) Uani 1 1 d . .
C31 C 1.1825(5) 0.1398(4) 0.1366(3) 0.0270(12) Uani 1 1 d . .
H31 H 1.1506 0.0894 0.1060 0.032 Uiso 1 1 calc R U
C32 C 1.3121(5) 0.1715(5) 0.1192(4) 0.0379(14) Uani 1 1 d . .
H32 H 1.3676 0.1435 0.0768 0.045 Uiso 1 1 calc R U
C33 C 1.3571(6) 0.2436(5) 0.1645(4) 0.0403(15) Uani 1 1 d . .
H33 H 1.4449 0.2640 0.1540 0.048 Uiso 1 1 calc R U
C34 C 1.2744(6) 0.2881(5) 0.2268(3) 0.0381(14) Uani 1 1 d . .
H34 H 1.3049 0.3397 0.2571 0.046 Uiso 1 1 calc R U
C35 C 1.1490(5) 0.2539(4) 0.2418(3) 0.0294(12) Uani 1 1 d . .
H35 H 1.0929 0.2815 0.2842 0.035 Uiso 1 1 calc R U
C36 C 0.7125(5) 0.1101(4) 0.0531(3) 0.0241(11) Uani 1 1 d . .
C37 C 0.7870(4) 0.1446(4) 0.1137(3) 0.0212(10) Uani 1 1 d . .
C38 C 0.8753(4) 0.0856(4) 0.1461(3) 0.0211(10) Uani 1 1 d . .
C39 C 0.9197(5) -0.0290(4) 0.1306(3) 0.0233(11) Uani 1 1 d . .
C40 C 0.6962(6) 0.1246(5) -0.0820(3) 0.0406(15) Uani 1 1 d . .
H40A H 0.6533 0.0519 -0.0710 0.061 Uiso 1 1 calc R U
H40B H 0.7523 0.1298 -0.1340 0.061 Uiso 1 1 calc R U
H40C H 0.6323 0.1830 -0.0825 0.061 Uiso 1 1 calc R U
C41 C 0.8952(5) -0.1840(4) 0.0638(3) 0.0325(13) Uani 1 1 d . .
H41A H 0.9868 -0.1887 0.0437 0.049 Uiso 1 1 calc R U
H41B H 0.8470 -0.2091 0.0250 0.049 Uiso 1 1 calc R U
H41C H 0.8735 -0.2313 0.1145 0.049 Uiso 1 1 calc R U
B B 0.9069(5) 0.5408(5) 0.2894(3) 0.0197(12) Uani 1 1 d . .
C51 C 0.5149(5) -0.1204(5) 0.2836(4) 0.0338(13) Uani 1 1 d . .
C52 C 0.4539(5) -0.0185(5) 0.2743(4) 0.0399(15) Uani 1 1 d . .
H52 H 0.4653 0.0239 0.2235 0.048 Uiso 1 1 calc R U
C53 C 0.3785(6) 0.0203(6) 0.3372(4) 0.0489(17) Uani 1 1 d . .
H53 H 0.3370 0.0893 0.3296 0.059 Uiso 1 1 calc R U
C54 C 0.3612(6) -0.0378(7) 0.4111(5) 0.0572(19) Uani 1 1 d . .
H54 H 0.3067 -0.0101 0.4541 0.069 Uiso 1 1 calc R U
C55 C 0.4224(6) -0.1363(6) 0.4233(4) 0.0499(17) Uani 1 1 d . .
H55 H 0.4125 -0.1762 0.4750 0.060 Uiso 1 1 calc R U
C56 C 0.4987(6) -0.1769(5) 0.3597(4) 0.0412(15) Uani 1 1 d . .
H56 H 0.5411 -0.2451 0.3683 0.049 Uiso 1 1 calc R U
C57 C 0.5983(6) -0.1647(5) 0.2143(4) 0.0493(17) Uani 1 1 d . .
H57A H 0.6856 -0.1724 0.2251 0.074 Uiso 1 1 calc R U
H57B H 0.5981 -0.1132 0.1660 0.074 Uiso 1 1 calc R U
H57C H 0.5653 -0.2372 0.2068 0.074 Uiso 1 1 calc R U

loop_
_atom_site_aniso_label
_atom_site_aniso_U_11
_atom_site_aniso_U_22
_atom_site_aniso_U_33
_atom_site_aniso_U_23
_atom_site_aniso_U_13
_atom_site_aniso_U_12
Ir 0.01278(10) 0.01698(10) 0.02097(10) -0.00111(7) -0.00318(7) 0.00092(6)
P1 0.0139(6) 0.0184(7) 0.0254(7) -0.0012(5) -0.0016(5) 0.0002(5)
P2 0.0148(6) 0.0188(7) 0.0226(6) -0.0008(5) -0.0029(5) 0.0025(5)
O1 0.054(3) 0.032(2) 0.051(3) -0.0132(19) -0.036(2) 0.021(2)
O2 0.026(2) 0.032(2) 0.037(2) -0.0051(17) -0.0087(17) -0.0019(17)
O3 0.033(2) 0.038(2) 0.026(2) -0.0048(17) -0.0092(16) 0.0054(17)
O4 0.033(2) 0.027(2) 0.030(2) -0.0024(16) -0.0080(17) 0.0133(17)
O5 0.030(2) 0.0230(19) 0.033(2) -0.0087(16) -0.0104(16) 0.0038(16)
N1 0.021(2) 0.023(2) 0.019(2) -0.0040(17) -0.0028(17) 0.0039(17)
N2 0.017(2) 0.022(2) 0.019(2) -0.0022(17) -0.0025(16) -0.0039(17)
N3 0.015(2) 0.019(2) 0.0155(19) -0.0004(16) -0.0030(15) 0.0015(16)
N4 0.021(2) 0.017(2) 0.0159(19) -0.0014(16) -0.0047(16) -0.0001(16)
C1 0.027(3) 0.025(3) 0.020(3) 0.000(2) 0.001(2) 0.005(2)
C2 0.043(3) 0.029(3) 0.020(3) 0.000(2) -0.006(2) 0.005(3)
C3 0.036(3) 0.032(3) 0.022(3) -0.005(2) -0.009(2) 0.001(2)
C4 0.016(2) 0.024(3) 0.018(2) -0.004(2) -0.0022(19) 0.005(2)
C5 0.018(2) 0.031(3) 0.016(2) 0.001(2) -0.0026(19) 0.003(2)
C6 0.017(2) 0.025(3) 0.026(3) 0.000(2) -0.005(2) -0.002(2)
C7 0.013(2) 0.020(3) 0.031(3) -0.001(2) -0.005(2) 0.0017(19)
C8 0.010(2) 0.021(3) 0.044(3) 0.003(2) -0.006(2) 0.0013(19)
C9 0.020(3) 0.027(3) 0.054(4) -0.001(3) -0.014(3) 0.001(2)
C10 0.032(3) 0.027(3) 0.038(3) -0.002(2) -0.019(3) 0.005(2)
C11 0.032(3) 0.025(3) 0.030(3) -0.005(2) -0.006(2) 0.007(2)
C12 0.015(2) 0.025(3) 0.028(3) -0.003(2) -0.005(2) 0.005(2)
C13 0.017(2) 0.024(3) 0.027(3) -0.003(2) -0.002(2) -0.001(2)
C14 0.029(3) 0.033(3) 0.034(3) 0.002(2) 0.007(2) 0.006(2)
C15 0.039(4) 0.040(4) 0.042(4) 0.013(3) 0.011(3) -0.001(3)
C16 0.027(3) 0.054(4) 0.027(3) -0.002(3) 0.008(2) 0.000(3)
C17 0.028(3) 0.066(5) 0.072(5) -0.039(4) 0.018(3) -0.002(3)
C18 0.032(3) 0.038(4) 0.075(5) -0.023(3) 0.021(3) -0.007(3)
C19 0.020(3) 0.022(3) 0.025(3) -0.002(2) -0.003(2) -0.002(2)
C20 0.022(3) 0.023(3) 0.022(3) -0.005(2) -0.004(2) -0.003(2)
C21 0.027(3) 0.030(3) 0.025(3) -0.002(2) -0.007(2) -0.005(2)
C22 0.032(3) 0.046(4) 0.033(3) -0.008(3) -0.006(2) -0.007(3)
C23 0.011(2) 0.023(3) 0.040(3) -0.001(2) -0.004(2) 0.000(2)
C24 0.018(2) 0.018(3) 0.020(2) -0.0028(19) -0.0014(19) 0.0021(19)
C25 0.021(3) 0.025(3) 0.031(3) 0.003(2) -0.007(2) -0.001(2)
C26 0.027(3) 0.035(3) 0.025(3) 0.004(2) -0.008(2) 0.003(2)
C27 0.038(3) 0.031(3) 0.023(3) 0.004(2) -0.001(2) 0.000(3)
C28 0.024(3) 0.030(3) 0.036(3) 0.004(2) 0.001(2) -0.004(2)
C29 0.020(3) 0.025(3) 0.034(3) -0.001(2) -0.007(2) -0.003(2)
C30 0.016(2) 0.017(2) 0.024(3) 0.002(2) -0.002(2) 0.0044(19)
C31 0.023(3) 0.022(3) 0.033(3) 0.006(2) -0.001(2) 0.004(2)
C32 0.023(3) 0.035(3) 0.048(4) 0.012(3) 0.004(3) 0.008(2)
C33 0.026(3) 0.035(3) 0.055(4) 0.017(3) -0.009(3) -0.007(3)
C34 0.041(4) 0.031(3) 0.039(3) 0.014(3) -0.007(3) -0.014(3)
C35 0.019(3) 0.028(3) 0.039(3) 0.004(2) -0.006(2) 0.001(2)
C36 0.025(3) 0.024(3) 0.024(3) -0.005(2) -0.005(2) 0.006(2)
C37 0.016(2) 0.024(3) 0.022(2) -0.001(2) 0.0010(19) -0.004(2)
C38 0.018(2) 0.020(3) 0.023(3) -0.001(2) 0.000(2) 0.001(2)
C39 0.019(3) 0.026(3) 0.022(3) -0.001(2) 0.004(2) -0.002(2)
C40 0.052(4) 0.052(4) 0.024(3) -0.010(3) -0.020(3) 0.019(3)
C41 0.040(3) 0.025(3) 0.034(3) -0.010(2) -0.005(3) 0.001(2)
B 0.019(3) 0.021(3) 0.019(3) -0.002(2) -0.003(2) 0.001(2)
C51 0.026(3) 0.026(3) 0.049(4) -0.001(3) -0.008(3) -0.003(2)
C52 0.033(3) 0.030(3) 0.057(4) -0.001(3) -0.011(3) 0.004(3)
C53 0.036(4) 0.040(4) 0.072(5) -0.011(4) -0.007(3) 0.009(3)
C54 0.033(4) 0.071(5) 0.070(5) -0.024(4) -0.004(3) 0.003(4)
C55 0.036(4) 0.062(5) 0.050(4) 0.000(3) -0.007(3) -0.006(3)
C56 0.038(3) 0.026(3) 0.060(4) 0.006(3) -0.015(3) -0.004(3)
C57 0.053(4) 0.029(3) 0.060(4) 0.002(3) 0.001(3) 0.007(3)

loop_
_atom_type_symbol
_atom_type_description
_atom_type_scat_dispersion_real
_atom_type_scat_dispersion_imag
_atom_type_scat_source
C C 0.0033 0.0016 'International Tables Vol C Tables 4.2.6.8 and 6.1.1.4'
H H 0.0000 0.0000 'International Tables Vol C Tables 4.2.6.8 and 6.1.1.4'
B B 0.0013 0.0007 'International Tables Vol C Tables 4.2.6.8 and 6.1.1.4'
N N 0.0061 0.0033 'International Tables Vol C Tables 4.2.6.8 and 6.1.1.4'
O O 0.0106 0.0060 'International Tables Vol C Tables 4.2.6.8 and 6.1.1.4'
P P 0.1023 0.0942 'International Tables Vol C Tables 4.2.6.8 and 6.1.1.4'
Ir Ir -1.4442 7.9887 'International Tables Vol C Tables 4.2.6.8 and 6.1.1.4'

loop_
_geom_angle_atom_site_label_1
_geom_angle_atom_site_label_2
_geom_angle_atom_site_label_3
_geom_angle
C23 Ir N3 94.22(17)
C23 Ir N1 177.48(19)
N3 Ir N1 87.77(14)
C23 Ir P2 83.77(15)
N3 Ir P2 96.14(11)
N1 Ir P2 94.49(11)
C23 Ir P1 97.92(14)
N3 Ir P1 87.17(11)
N1 Ir P1 83.71(11)
P2 Ir P1 176.18(5)
C23 Ir H0 87.1(19)
N3 Ir H0 174.2(19)
N1 Ir H0 90.8(19)
P2 Ir H0 78.4(19)
P1 Ir H0 98.3(19)
C7 P1 C13 104.7(2)
C7 P1 C19 103.0(2)
C13 P1 C19 104.8(2)
C7 P1 Ir 118.65(17)
C13 P1 Ir 116.00(17)
C19 P1 Ir 108.04(16)
C24 P2 C30 104.8(2)
C24 P2 C38 105.2(2)
C30 P2 C38 110.1(2)
C24 P2 Ir 117.75(16)
C30 P2 Ir 115.37(16)
C38 P2 Ir 103.22(16)
C36 O3 C40 115.0(4)
C39 O5 C41 114.2(4)
C1 N1 N2 107.4(4)
C1 N1 Ir 130.2(3)
N2 N1 Ir 122.2(3)
C3 N2 N1 108.5(4)
C3 N2 B 128.8(4)
N1 N2 B 121.2(4)
C4 N3 N4 106.6(4)
C4 N3 Ir 130.1(3)
N4 N3 Ir 123.2(3)
C6 N4 N3 109.7(4)
C6 N4 B 128.5(4)
N3 N4 B 121.4(4)
N1 C1 C2 109.8(5)
N1 C1 H1 125.1
C2 C1 H1 125.1
C3 C2 C1 104.4(5)
C3 C2 H2 127.8
C1 C2 H2 127.8
N2 C3 C2 109.8(5)
N2 C3 H3 125.1
C2 C3 H3 125.1
N3 C4 C5 110.6(4)
N3 C4 H4 124.7
C5 C4 H4 124.7
C6 C5 C4 104.1(4)
C6 C5 H5 128.0
C4 C5 H5 128.0
N4 C6 C5 108.9(4)
N4 C6 H6 125.5
C5 C6 H6 125.5
C8 C7 C12 118.4(4)
C8 C7 P1 124.0(4)
C12 C7 P1 117.6(3)
C9 C8 C7 119.9(5)
C9 C8 H8 120.0
C7 C8 H8 120.0
C10 C9 C8 121.6(5)
C10 C9 H9 119.2
C8 C9 H9 119.2
C9 C10 C11 119.3(5)
C9 C10 H10 120.3
C11 C10 H10 120.3
C12 C11 C10 120.1(5)
C12 C11 H11 119.9
C10 C11 H11 119.9
C11 C12 C7 120.5(5)
C11 C12 H12 119.7
C7 C12 H12 119.7
C14 C13 C18 118.7(5)
C14 C13 P1 122.2(4)
C18 C13 P1 119.2(4)
C13 C14 C15 121.4(6)
C13 C14 H14 119.3
C15 C14 H14 119.3
C16 C15 C14 120.5(6)
C16 C15 H15 119.7
C14 C15 H15 119.7
C15 C16 C17 119.3(5)
C15 C16 H16 120.4
C17 C16 H16 120.4
C16 C17 C18 120.4(6)
C16 C17 H17 119.8
C18 C17 H17 119.8
C13 C18 C17 119.7(6)
C13 C18 H18 120.2
C17 C18 H18 120.2
B C19 P1 116.5(3)
B C19 H19A 108.2
P1 C19 H19A 108.2
B C19 H19B 108.2
P1 C19 H19B 108.2
H19A C19 H19B 107.3
C21 C20 B 118.1(4)
C21 C20 H20A 107.8
B C20 H20A 107.8
C21 C20 H20B 107.8
B C20 H20B 107.8
H20A C20 H20B 107.1
C22 C21 C20 124.9(5)
C22 C21 H21 117.5
C20 C21 H21 117.5
C21 C22 H22A 120.0
C21 C22 H22B 120.0
H22A C22 H22B 120.0
O1 C23 C37 112.2(5)
O1 C23 Ir 129.9(4)
C37 C23 Ir 117.8(3)
C29 C24 C25 118.3(4)
C29 C24 P2 119.3(4)
C25 C24 P2 122.4(4)
C26 C25 C24 120.8(5)
C26 C25 H25 119.6
C24 C25 H25 119.6
C27 C26 C25 120.5(5)
C27 C26 H26 119.8
C25 C26 H26 119.8
C26 C27 C28 119.4(5)
C26 C27 H27 120.3
C28 C27 H27 120.3
C29 C28 C27 120.2(5)
C29 C28 H28 119.9
C27 C28 H28 119.9
C28 C29 C24 120.8(5)
C28 C29 H29 119.6
C24 C29 H29 119.6
C31 C30 C35 119.0(5)
C31 C30 P2 125.4(4)
C35 C30 P2 115.6(4)
C30 C31 C32 120.7(5)
C30 C31 H31 119.6
C32 C31 H31 119.6
C33 C32 C31 119.0(6)
C33 C32 H32 120.5
C31 C32 H32 120.5
C32 C33 C34 121.0(5)
C32 C33 H33 119.5
C34 C33 H33 119.5
C35 C34 C33 117.8(6)
C35 C34 H34 121.1
C33 C34 H34 121.1
C34 C35 C30 122.5(5)
C34 C35 H35 118.8
C30 C35 H35 118.8
O2 C36 O3 125.9(5)
O2 C36 C37 121.8(5)
O3 C36 C37 112.0(4)
C38 C37 C36 126.8(5)
C38 C37 C23 120.2(4)
C36 C37 C23 113.0(4)
C37 C38 C39 127.4(5)
C37 C38 P2 113.1(4)
C39 C38 P2 119.1(3)
O4 C39 O5 123.8(5)
O4 C39 C38 123.8(5)
O5 C39 C38 112.5(4)
O3 C40 H40A 109.5
O3 C40 H40B 109.5
H40A C40 H40B 109.5
O3 C40 H40C 109.5
H40A C40 H40C 109.5
H40B C40 H40C 109.5
O5 C41 H41A 109.5
O5 C41 H41B 109.5
H41A C41 H41B 109.5
O5 C41 H41C 109.5
H41A C41 H41C 109.5
H41B C41 H41C 109.5
N4 B N2 107.7(4)
N4 B C20 110.7(4)
N2 B C20 110.2(4)
N4 B C19 110.4(4)
N2 B C19 107.0(4)
C20 B C19 110.7(4)
C56 C51 C52 117.2(6)
C56 C51 C57 121.6(5)
C52 C51 C57 121.2(5)
C53 C52 C51 120.7(6)
C53 C52 H52 119.7
C51 C52 H52 119.7
C52 C53 C54 121.2(7)
C52 C53 H53 119.4
C54 C53 H53 119.4
C53 C54 C55 120.1(7)
C53 C54 H54 120.0
C55 C54 H54 120.0
C54 C55 C56 119.2(7)
C54 C55 H55 120.4
C56 C55 H55 120.4
C55 C56 C51 121.6(6)
C55 C56 H56 119.2
C51 C56 H56 119.2
C51 C57 H57A 109.5
C51 C57 H57B 109.5
H57A C57 H57B 109.5
C51 C57 H57C 109.5
H57A C57 H57C 109.5
H57B C57 H57C 109.5

loop_
_geom_bond_atom_site_label_1
_geom_bond_atom_site_label_2
_geom_bond_distance
Ir C23 1.985(5)
Ir N3 2.141(4)
Ir N1 2.147(4)
Ir P2 2.2722(13)
Ir P1 2.3473(13)
Ir H0 1.569(10)
P1 C7 1.815(5)
P1 C13 1.830(5)
P1 C19 1.836(5)
P2 C24 1.814(5)
P2 C30 1.818(5)
P2 C38 1.822(5)
O1 C23 1.232(6)
O2 C36 1.208(6)
O3 C36 1.319(6)
O3 C40 1.455(6)
O4 C39 1.197(6)
O5 C39 1.343(6)
O5 C41 1.456(6)
N1 C1 1.338(6)
N1 N2 1.352(5)
N2 C3 1.338(6)
N2 B 1.585(7)
N3 C4 1.326(6)
N3 N4 1.357(5)
N4 C6 1.338(6)
N4 B 1.577(6)
C1 C2 1.389(7)
C1 H1 0.9500
C2 C3 1.367(7)
C2 H2 0.9500
C3 H3 0.9500
C4 C5 1.400(7)
C4 H4 0.9500
C5 C6 1.375(7)
C5 H5 0.9500
C6 H6 0.9500
C7 C8 1.398(6)
C7 C12 1.405(7)
C8 C9 1.385(7)
C8 H8 0.9500
C9 C10 1.361(8)
C9 H9 0.9500
C10 C11 1.397(7)
C10 H10 0.9500
C11 C12 1.381(7)
C11 H11 0.9500
C12 H12 0.9500
C13 C14 1.359(7)
C13 C18 1.385(8)
C14 C15 1.385(7)
C14 H14 0.9500
C15 C16 1.364(9)
C15 H15 0.9500
C16 C17 1.365(9)
C16 H16 0.9500
C17 C18 1.408(8)
C17 H17 0.9500
C18 H18 0.9500
C19 B 1.629(7)
C19 H19A 0.9900
C19 H19B 0.9900
C20 C21 1.507(7)
C20 B 1.619(7)
C20 H20A 0.9900
C20 H20B 0.9900
C21 C22 1.315(7)
C21 H21 0.9500
C22 H22A 0.9500
C22 H22B 0.9500
C23 C37 1.547(7)
C24 C29 1.385(7)
C24 C25 1.389(7)
C25 C26 1.385(7)
C25 H25 0.9500
C26 C27 1.368(7)
C26 H26 0.9500
C27 C28 1.388(7)
C27 H27 0.9500
C28 C29 1.383(7)
C28 H28 0.9500
C29 H29 0.9500
C30 C31 1.378(7)
C30 C35 1.380(7)
C31 C32 1.406(7)
C31 H31 0.9500
C32 C33 1.374(9)
C32 H32 0.9500
C33 C34 1.417(9)
C33 H33 0.9500
C34 C35 1.373(7)
C34 H34 0.9500
C35 H35 0.9500
C36 C37 1.506(7)
C37 C38 1.336(7)
C38 C39 1.504(7)
C40 H40A 0.9800
C40 H40B 0.9800
C40 H40C 0.9800
C41 H41A 0.9800
C41 H41B 0.9800
C41 H41C 0.9800
C51 C56 1.388(8)
C51 C52 1.400(8)
C51 C57 1.506(8)
C52 C53 1.359(9)
C52 H52 0.9500
C53 C54 1.362(10)
C53 H53 0.9500
C54 C55 1.371(10)
C54 H54 0.9500
C55 C56 1.380(9)
C55 H55 0.9500
C56 H56 0.9500
C57 H57A 0.9800
C57 H57B 0.9800
C57 H57C 0.9800
